data_7052395
loop_
_publ_author_name
'Fr\'ed\'eric Th\'ebault'
'Alexander J. Blake'
'Claire Wilson'
'Neil R. Champness'
'Martin Schr\"oder'

_publ_section_title
;
 Synthesis of pyridazinyl ligands for multimetallic complexes
;
_journal_issue 10
_journal_name_full 'New Journal of Chemistry'
_journal_page_first 1498
_journal_paper_doi 10.1039/b611561f
_journal_volume 30
_journal_year 2006
_chemical_formula_moiety 'C34 H22 N8, 4(C H Cl3)'
_chemical_formula_sum 'C38 H26 Cl12 N8'
_chemical_formula_weight 1020.07
_chemical_name_systematic
;
?
;
_space_group_IT_number 2
_symmetry_cell_setting triclinic
_symmetry_space_group_name_Hall '-P 1'
_symmetry_space_group_name_H-M 'P -1'
_atom_sites_solution_hydrogens geom
_atom_sites_solution_primary direct
_atom_sites_solution_secondary difmap
_audit_creation_method SHELXL-97
_cell_angle_alpha 93.237(1)
_cell_angle_beta 91.763(1)
_cell_angle_gamma 100.927(1)
_cell_formula_units_Z 1
_cell_length_a 6.2391(4)
_cell_length_b 11.6260(8)
_cell_length_c 15.4933(11)
_cell_measurement_reflns_used 6392
_cell_measurement_temperature 150(2)
_cell_measurement_theta_max 30.76
_cell_measurement_theta_min 3.17
_cell_volume 1100.70(13)
_computing_cell_refinement 'Bruker SAINT version 7.12a (Bruker, 2005)'
_computing_data_collection 'Bruker APEX2 version 1.0-27 (Bruker, 2005)'
_computing_data_reduction 'Bruker SAINT'
_computing_structure_refinement 'SHELXS97 (Sheldrick, 1998)'
_computing_structure_solution Sir-2002
_diffrn_ambient_temperature 150(2)
_diffrn_measured_fraction_theta_full 0.940
_diffrn_measured_fraction_theta_max 0.868
_diffrn_measurement_device_type 'Bruker ApexII CCD area detector'
_diffrn_measurement_method \w
_diffrn_radiation_monochromator 'silicon (111)'
_diffrn_radiation_source 'Daresbury SRS Station 9.8'
_diffrn_radiation_type synchrotron
_diffrn_radiation_wavelength 0.67680
_diffrn_reflns_av_R_equivalents 0.0173
_diffrn_reflns_av_sigmaI/netI 0.0263
_diffrn_reflns_limit_h_max 9
_diffrn_reflns_limit_h_min -9
_diffrn_reflns_limit_k_max 16
_diffrn_reflns_limit_k_min -16
_diffrn_reflns_limit_l_max 22
_diffrn_reflns_limit_l_min -23
_diffrn_reflns_number 12506
_diffrn_reflns_theta_full 27.50
_diffrn_reflns_theta_max 30.91
_diffrn_reflns_theta_min 1.27
_diffrn_standards_decay_% 0
_diffrn_standards_number 0
_exptl_absorpt_coefficient_mu 0.795
_exptl_absorpt_correction_T_max 1.000
_exptl_absorpt_correction_T_min 0.708
_exptl_absorpt_correction_type multi-scan
_exptl_absorpt_process_details '(SADABS; Sheldrick, 2004)'
_exptl_crystal_colour Colourless
_exptl_crystal_density_diffrn 1.539
_exptl_crystal_density_method 'not measured'
_exptl_crystal_description Column
_exptl_crystal_F_000 514
_exptl_crystal_size_max 0.540
_exptl_crystal_size_mid 0.066
_exptl_crystal_size_min 0.030
_refine_diff_density_max 0.96
_refine_diff_density_min -0.68
_refine_diff_density_rms 0.06
_refine_ls_extinction_coef 0.050(19)
_refine_ls_extinction_expression Fc^*^=kFc[1+0.001xFc^2^\l^3^/sin(2\q)]^-1/4^
_refine_ls_extinction_method SHELXL
_refine_ls_goodness_of_fit_ref 1.057
_refine_ls_hydrogen_treatment constr
_refine_ls_matrix_type full
_refine_ls_number_parameters 263
_refine_ls_number_reflns 6702
_refine_ls_number_restraints 0
_refine_ls_restrained_S_all 1.057
_refine_ls_R_factor_all 0.0649
_refine_ls_R_factor_gt 0.0582
_refine_ls_shift/su_max 0.001
_refine_ls_shift/su_mean 0.000
_refine_ls_structure_factor_coef Fsqd
_refine_ls_weighting_details 'calc w=1/[\s^2^(Fo^2^)+(0.0486P)^2^+1.1232P] where P=(Fo^2^+2Fc^2^)/3'
_refine_ls_weighting_scheme calc
_refine_ls_wR_factor_gt 0.1419
_refine_ls_wR_factor_ref 0.1454
_reflns_number_gt 5837
_reflns_number_total 6702
_reflns_threshold_expression >2\s(I)
_cod_data_source_file b611561f.txt
_cod_data_source_block Compound_L1b
_cod_depositor_comments
;
The following automatic conversions were performed:
'_symmetry_cell_setting' value 'Triclinic' changed to 'triclinic'
according to '/home/saulius/struct/CIF-dictionaries/cif_core.dic'
dictionary named 'cif_core.dic' version 2.4.1 from
2010-06-29.

'_exptl_absorpt_correction_type' value 'Multi-scan' changed
to 'multi-scan' according to
'/home/saulius/struct/CIF-dictionaries/cif_core.dic' dictionary named
'cif_core.dic' version 2.4.1 from 2010-06-29.

Automatic conversion script
Id: cif_fix_enum 1527 2010-12-29 10:47:43Z saulius 
;
_cod_database_code 7052395

loop_
_symmetry_equiv_pos_as_xyz
'x, y, z'
'-x, -y, -z'

loop_
_atom_site_label
_atom_site_type_symbol
_atom_site_fract_x
_atom_site_fract_y
_atom_site_fract_z
_atom_site_U_iso_or_equiv
_atom_site_adp_type
_atom_site_occupancy
_atom_site_symmetry_multiplicity
_atom_site_calc_flag
_atom_site_refinement_flags
_atom_site_disorder_assembly
_atom_site_disorder_group
Cl1 Cl 0.96910(17) 0.61978(7) 0.44801(7) 0.0785(3) Uani 1 1 d . . .
Cl2 Cl 1.04527(15) 0.86910(7) 0.43333(6) 0.0706(3) Uani 1 1 d . . .
Cl3 Cl 0.61589(12) 0.74552(7) 0.46753(4) 0.0593(2) Uani 1 1 d . . .
Cl4 Cl -0.01567(10) 0.35496(8) -0.04487(5) 0.0656(2) Uani 1 1 d . . .
Cl5 Cl 0.42969(8) 0.32609(5) -0.05828(4) 0.04782(17) Uani 1 1 d . . .
Cl6 Cl 0.18019(11) 0.35928(6) -0.21189(5) 0.05146(18) Uani 1 1 d . . .
N1 N 0.4733(3) 0.33373(15) 0.17677(11) 0.0319(3) Uani 1 1 d . . .
N2 N 0.8751(2) 0.24427(13) 0.31489(9) 0.0252(3) Uani 1 1 d . . .
N3 N 1.0172(2) 0.17209(13) 0.31450(9) 0.0248(3) Uani 1 1 d . . .
N4 N 1.1753(3) -0.07229(14) 0.20701(10) 0.0295(3) Uani 1 1 d . . .
C1 C 0.3213(3) 0.40103(19) 0.18093(15) 0.0374(4) Uani 1 1 d . . .
H1 H 0.2360 0.4057 0.1299 0.045 Uiso 1 1 calc R . .
C2 C 0.2814(3) 0.46401(18) 0.25485(16) 0.0391(4) Uani 1 1 d . . .
H2 H 0.1712 0.5103 0.2546 0.047 Uiso 1 1 calc R . .
C3 C 0.4057(4) 0.45811(18) 0.32939(15) 0.0373(4) Uani 1 1 d . . .
H3 H 0.3812 0.4998 0.3815 0.045 Uiso 1 1 calc R . .
C4 C 0.5661(3) 0.39065(17) 0.32700(12) 0.0307(4) Uani 1 1 d . . .
H4 H 0.6548 0.3858 0.3771 0.037 Uiso 1 1 calc R . .
C5 C 0.5943(3) 0.32992(14) 0.24932(11) 0.0245(3) Uani 1 1 d . . .
C6 C 0.7576(3) 0.25236(14) 0.24290(10) 0.0226(3) Uani 1 1 d . . .
C7 C 0.7853(3) 0.19035(15) 0.16551(10) 0.0230(3) Uani 1 1 d . . .
H7 H 0.7023 0.1989 0.1147 0.028 Uiso 1 1 calc R . .
C8 C 0.9346(3) 0.11636(14) 0.16353(10) 0.0213(3) Uani 1 1 d . . .
C9 C 1.0476(3) 0.10816(14) 0.24292(10) 0.0218(3) Uani 1 1 d . . .
C10 C 1.2067(3) 0.02930(15) 0.25568(10) 0.0227(3) Uani 1 1 d . . .
C11 C 1.3768(3) 0.06119(16) 0.31802(11) 0.0261(3) Uani 1 1 d . . .
H11 H 1.3910 0.1324 0.3528 0.031 Uiso 1 1 calc R . .
C12 C 1.5251(3) -0.01266(17) 0.32858(12) 0.0304(4) Uani 1 1 d . . .
H12 H 1.6425 0.0072 0.3706 0.036 Uiso 1 1 calc R . .
C13 C 1.4985(3) -0.11564(19) 0.27679(13) 0.0347(4) Uani 1 1 d . . .
H13 H 1.5993 -0.1671 0.2812 0.042 Uiso 1 1 calc R . .
C14 C 1.3206(4) -0.14185(18) 0.21821(13) 0.0354(4) Uani 1 1 d . . .
H14 H 1.3007 -0.2137 0.1839 0.042 Uiso 1 1 calc R . .
C15 C 1.1768(3) 0.07073(15) 0.04572(10) 0.0247(3) Uani 1 1 d . . .
H15 H 1.2976 0.1194 0.0766 0.030 Uiso 1 1 calc R . .
C16 C 0.9705(3) 0.05458(14) 0.08023(9) 0.0214(3) Uani 1 1 d . . .
C17 C 0.7937(3) -0.01578(15) 0.03388(10) 0.0237(3) Uani 1 1 d . . .
H17 H 0.6524 -0.0262 0.0568 0.028 Uiso 1 1 calc R . .
C18 C 0.8990(4) 0.7520(2) 0.48497(13) 0.0413(5) Uani 1 1 d . . .
H18 H 0.9353 0.7648 0.5485 0.050 Uiso 1 1 calc R . .
C19 C 0.1700(3) 0.29858(18) -0.11034(14) 0.0338(4) Uani 1 1 d . . .
H19 H 0.1196 0.2117 -0.1194 0.041 Uiso 1 1 calc R . .

loop_
_atom_site_aniso_label
_atom_site_aniso_U_11
_atom_site_aniso_U_22
_atom_site_aniso_U_33
_atom_site_aniso_U_23
_atom_site_aniso_U_13
_atom_site_aniso_U_12
Cl1 0.0997(7) 0.0484(4) 0.0893(6) -0.0054(4) -0.0338(5) 0.0275(4)
Cl2 0.0814(5) 0.0520(4) 0.0753(5) 0.0131(3) 0.0294(4) -0.0017(3)
Cl3 0.0572(4) 0.0781(5) 0.0392(3) 0.0056(3) -0.0032(3) 0.0045(3)
Cl4 0.0340(3) 0.1007(6) 0.0619(4) -0.0335(4) -0.0039(3) 0.0251(3)
Cl5 0.0269(2) 0.0503(3) 0.0664(4) 0.0065(3) -0.0063(2) 0.0081(2)
Cl6 0.0478(3) 0.0510(3) 0.0603(4) 0.0236(3) 0.0041(3) 0.0153(2)
N1 0.0304(7) 0.0321(7) 0.0338(8) -0.0014(6) -0.0068(6) 0.0102(6)
N2 0.0251(6) 0.0307(7) 0.0203(6) -0.0015(5) -0.0013(5) 0.0074(5)
N3 0.0244(6) 0.0315(7) 0.0188(6) -0.0013(5) -0.0021(5) 0.0074(5)
N4 0.0334(8) 0.0312(7) 0.0250(7) -0.0028(5) -0.0048(6) 0.0111(6)
C1 0.0320(9) 0.0368(9) 0.0450(11) 0.0013(8) -0.0070(8) 0.0128(7)
C2 0.0309(9) 0.0332(9) 0.0560(13) 0.0013(9) 0.0022(8) 0.0135(7)
C3 0.0382(10) 0.0340(9) 0.0419(10) -0.0028(8) 0.0074(8) 0.0129(8)
C4 0.0322(9) 0.0306(8) 0.0301(8) -0.0017(6) 0.0029(7) 0.0085(7)
C5 0.0236(7) 0.0237(7) 0.0258(7) 0.0005(6) 0.0004(6) 0.0039(6)
C6 0.0219(7) 0.0250(7) 0.0206(7) 0.0001(5) 0.0000(5) 0.0039(5)
C7 0.0218(7) 0.0280(7) 0.0192(6) 0.0001(5) -0.0016(5) 0.0054(6)
C8 0.0210(7) 0.0253(7) 0.0170(6) -0.0003(5) -0.0004(5) 0.0038(5)
C9 0.0206(7) 0.0260(7) 0.0183(6) 0.0010(5) -0.0010(5) 0.0033(5)
C10 0.0225(7) 0.0273(7) 0.0186(6) 0.0030(5) 0.0000(5) 0.0052(5)
C11 0.0236(7) 0.0295(8) 0.0244(7) 0.0028(6) -0.0029(6) 0.0030(6)
C12 0.0245(8) 0.0362(9) 0.0310(8) 0.0066(7) -0.0036(6) 0.0068(6)
C13 0.0332(9) 0.0405(10) 0.0342(9) 0.0053(7) -0.0004(7) 0.0164(8)
C14 0.0408(10) 0.0348(9) 0.0327(9) -0.0034(7) -0.0056(8) 0.0158(8)
C15 0.0203(7) 0.0321(8) 0.0200(7) -0.0023(6) -0.0019(5) 0.0024(6)
C16 0.0223(7) 0.0265(7) 0.0157(6) 0.0010(5) -0.0012(5) 0.0056(5)
C17 0.0196(7) 0.0308(8) 0.0200(6) -0.0006(6) 0.0000(5) 0.0041(6)
C18 0.0550(13) 0.0433(11) 0.0219(8) 0.0029(7) -0.0036(8) 0.0003(9)
C19 0.0266(8) 0.0342(9) 0.0412(10) -0.0001(7) -0.0006(7) 0.0082(7)

loop_
_atom_type_symbol
_atom_type_description
_atom_type_scat_dispersion_real
_atom_type_scat_dispersion_imag
_atom_type_scat_source
C C 0.0033 0.0016 'International Tables Vol C Tables 4.2.6.8 and 6.1.1.4'
H H 0.0000 0.0000 'International Tables Vol C Tables 4.2.6.8 and 6.1.1.4'
N N 0.0061 0.0033 'International Tables Vol C Tables 4.2.6.8 and 6.1.1.4'
Cl Cl 0.1484 0.1585 'International Tables Vol C Tables 4.2.6.8 and 6.1.1.4'

loop_
_geom_angle_atom_site_label_1
_geom_angle_atom_site_label_2
_geom_angle_atom_site_label_3
_geom_angle
_geom_angle_site_symmetry_1
_geom_angle_site_symmetry_3
_geom_angle_publ_flag
C1 N1 C5 117.00(17) . . ?
N3 N2 C6 119.61(14) . . ?
N2 N3 C9 121.52(14) . . ?
C14 N4 C10 117.11(16) . . ?
N1 C1 C2 123.98(19) . . ?
N1 C1 H1 118.0 . . ?
C2 C1 H1 118.0 . . ?
C1 C2 C3 118.36(18) . . ?
C1 C2 H2 120.8 . . ?
C3 C2 H2 120.8 . . ?
C2 C3 C4 119.12(19) . . ?
C2 C3 H3 120.4 . . ?
C4 C3 H3 120.4 . . ?
C3 C4 C5 118.40(18) . . ?
C3 C4 H4 120.8 . . ?
C5 C4 H4 120.8 . . ?
N1 C5 C4 123.13(16) . . ?
N1 C5 C6 115.53(15) . . ?
C4 C5 C6 121.30(15) . . ?
N2 C6 C7 121.74(15) . . ?
N2 C6 C5 116.63(14) . . ?
C7 C6 C5 121.62(14) . . ?
C8 C7 C6 119.43(14) . . ?
C8 C7 H7 120.3 . . ?
C6 C7 H7 120.3 . . ?
C7 C8 C9 116.00(14) . . ?
C7 C8 C16 119.24(14) . . ?
C9 C8 C16 124.74(14) . . ?
N3 C9 C8 121.63(15) . . ?
N3 C9 C10 113.89(13) . . ?
C8 C9 C10 124.49(14) . . ?
N4 C10 C11 122.72(15) . . ?
N4 C10 C9 117.57(14) . . ?
C11 C10 C9 119.69(15) . . ?
C12 C11 C10 119.04(16) . . ?
C12 C11 H11 120.5 . . ?
C10 C11 H11 120.5 . . ?
C13 C12 C11 118.70(17) . . ?
C13 C12 H12 120.7 . . ?
C11 C12 H12 120.7 . . ?
C12 C13 C14 118.23(17) . . ?
C12 C13 H13 120.9 . . ?
C14 C13 H13 120.9 . . ?
N4 C14 C13 124.14(18) . . ?
N4 C14 H14 117.9 . . ?
C13 C14 H14 117.9 . . ?
C17 C15 C16 120.11(14) 2_755 . ?
C17 C15 H15 119.9 2_755 . ?
C16 C15 H15 119.9 . . ?
C15 C16 C17 119.53(14) . . ?
C15 C16 C8 120.76(14) . . ?
C17 C16 C8 119.63(14) . . ?
C15 C17 C16 120.36(14) 2_755 . ?
C15 C17 H17 119.8 2_755 . ?
C16 C17 H17 119.8 . . ?
Cl2 C18 Cl1 110.83(14) . . ?
Cl2 C18 Cl3 109.98(13) . . ?
Cl1 C18 Cl3 110.17(13) . . ?
Cl2 C18 H18 108.6 . . ?
Cl1 C18 H18 108.6 . . ?
Cl3 C18 H18 108.6 . . ?
Cl5 C19 Cl4 109.95(11) . . ?
Cl5 C19 Cl6 110.67(11) . . ?
Cl4 C19 Cl6 110.87(11) . . ?
Cl5 C19 H19 108.4 . . ?
Cl4 C19 H19 108.4 . . ?
Cl6 C19 H19 108.4 . . ?

loop_
_geom_bond_atom_site_label_1
_geom_bond_atom_site_label_2
_geom_bond_distance
_geom_bond_site_symmetry_2
_geom_bond_publ_flag
Cl1 C18 1.748(3) . ?
Cl2 C18 1.739(2) . ?
Cl3 C18 1.765(3) . ?
Cl4 C19 1.757(2) . ?
Cl5 C19 1.753(2) . ?
Cl6 C19 1.759(2) . ?
N1 C1 1.339(2) . ?
N1 C5 1.342(2) . ?
N2 N3 1.331(2) . ?
N2 C6 1.333(2) . ?
N3 C9 1.339(2) . ?
N4 C14 1.338(2) . ?
N4 C10 1.343(2) . ?
C1 C2 1.379(3) . ?
C1 H1 0.9500 . ?
C2 C3 1.383(3) . ?
C2 H2 0.9500 . ?
C3 C4 1.384(3) . ?
C3 H3 0.9500 . ?
C4 C5 1.394(2) . ?
C4 H4 0.9500 . ?
C5 C6 1.485(2) . ?
C6 C7 1.396(2) . ?
C7 C8 1.383(2) . ?
C7 H7 0.9500 . ?
C8 C9 1.416(2) . ?
C8 C16 1.485(2) . ?
C9 C10 1.489(2) . ?
C10 C11 1.394(2) . ?
C11 C12 1.388(2) . ?
C11 H11 0.9500 . ?
C12 C13 1.383(3) . ?
C12 H12 0.9500 . ?
C13 C14 1.388(3) . ?
C13 H13 0.9500 . ?
C14 H14 0.9500 . ?
C15 C17 1.390(2) 2_755 ?
C15 C16 1.393(2) . ?
C15 H15 0.9500 . ?
C16 C17 1.395(2) . ?
C17 C15 1.390(2) 2_755 ?
C17 H17 0.9500 . ?
C18 H18 1.0000 . ?
C19 H19 1.0000 . ?
